data_1520374
loop_
_publ_author_name
'Beckett, Michael A.'
'Timmis, James'
'Horton, Peter N.'
'Hursthouse, Michael B.'

_publ_section_title
;
 C7H14B5O10N
;
_journal_name_full 'Crystal Structure Report Archive'
_journal_page_first 703
_journal_year 2009
_chemical_formula_sum 'C7 H14 B5 N O10'
_chemical_formula_weight 326.24
_space_group_IT_number 14
_symmetry_cell_setting monoclinic
_symmetry_space_group_name_Hall '-P 2ybc'
_symmetry_space_group_name_H-M 'P 1 21/c 1'
_atom_sites_solution_hydrogens geom
_atom_sites_solution_primary direct
_atom_sites_solution_secondary difmap
_cell_angle_alpha 90.00
_cell_angle_beta 90.778(2)
_cell_angle_gamma 90.00
_cell_formula_units_Z 4
_cell_length_a 9.3511(2)
_cell_length_b 14.5157(4)
_cell_length_c 10.4670(2)
_cell_measurement_reflns_used 3287
_cell_measurement_temperature 120(2)
_cell_measurement_theta_max 27.485
_cell_measurement_theta_min 2.910
_cell_volume 1420.64(6)
_computing_cell_refinement 'DENZO (Otwinowski & Minor, 1997) & COLLECT (Hooft, R.W.W., 1998)'
_computing_data_collection 'COLLECT (Hooft, R.W.W., 1998)'
_computing_data_reduction 'DENZO (Otwinowski & Minor, 1997) & COLLECT (Hooft, R.W.W., 1998)'
_computing_molecular_graphics 'ORTEP3 for Windows (Farrugia, 1997)'
_computing_publication_material 'WinGX (Farrugia, 1999)'
_computing_structure_refinement 'SHELXL-97 (Sheldrick, 1997b)'
_computing_structure_solution 'SHELXS-97 (Sheldrick, 1997a)'
_diffrn_ambient_temperature 120(2)
_diffrn_measured_fraction_theta_full 0.998
_diffrn_measured_fraction_theta_max 0.998
_diffrn_measurement_device_type 'Bruker-Nonius APEX II CCD camera on \k-goniostat'
_diffrn_measurement_method '\f & \w scans'
_diffrn_radiation_monochromator '10cm confocal mirrors'
_diffrn_radiation_source 'Bruker-Nonius FR591 rotating anode'
_diffrn_radiation_type MoK\a
_diffrn_radiation_wavelength 0.71073
_diffrn_reflns_av_R_equivalents 0.0375
_diffrn_reflns_av_sigmaI/netI 0.0323
_diffrn_reflns_limit_h_max 11
_diffrn_reflns_limit_h_min -12
_diffrn_reflns_limit_k_max 15
_diffrn_reflns_limit_k_min -18
_diffrn_reflns_limit_l_max 13
_diffrn_reflns_limit_l_min -13
_diffrn_reflns_number 15637
_diffrn_reflns_theta_full 27.48
_diffrn_reflns_theta_max 27.48
_diffrn_reflns_theta_min 3.22
_exptl_absorpt_coefficient_mu 0.131
_exptl_absorpt_correction_T_max 0.9818
_exptl_absorpt_correction_T_min 0.9793
_exptl_absorpt_correction_type multi-scan
_exptl_absorpt_process_details 'SADABS 2007/2 (Sheldrick, G.M., 2007)'
_exptl_crystal_colour colourless
_exptl_crystal_density_diffrn 1.525
_exptl_crystal_density_method 'not measured'
_exptl_crystal_description block
_exptl_crystal_F_000 672
_exptl_crystal_size_max 0.16
_exptl_crystal_size_mid 0.16
_exptl_crystal_size_min 0.14
_refine_diff_density_max 0.254
_refine_diff_density_min -0.240
_refine_diff_density_rms 0.050
_refine_ls_extinction_method none
_refine_ls_goodness_of_fit_ref 1.074
_refine_ls_hydrogen_treatment constr
_refine_ls_matrix_type full
_refine_ls_number_parameters 213
_refine_ls_number_reflns 3244
_refine_ls_number_restraints 0
_refine_ls_restrained_S_all 1.074
_refine_ls_R_factor_all 0.0457
_refine_ls_R_factor_gt 0.0391
_refine_ls_shift/su_max 0.000
_refine_ls_shift/su_mean 0.000
_refine_ls_structure_factor_coef Fsqd
_refine_ls_weighting_details 'calc w=1/[\s^2^(Fo^2^)+(0.0265P)^2^+0.9485P] where P=(Fo^2^+2Fc^2^)/3'
_refine_ls_weighting_scheme calc
_refine_ls_wR_factor_gt 0.0874
_refine_ls_wR_factor_ref 0.0922
_reflns_number_gt 2877
_reflns_number_total 3244
_reflns_threshold_expression >2sigma(I)
_cod_data_source_file eCrystal-703.cif
_cod_data_source_block 2009src0116
_cod_depositor_comments
;
Citation :
Beckett, Michael A. and Timmis, James and Horton, Peter N. and 
Hursthouse, Michael B. (2009) 
University of Southampton, Crystal Structure Report Archive. 
(doi:10.5258/ecrystals/703)

More at:
http://ecrystals.chem.soton.ac.uk/703/
;
_cod_original_sg_symbol_H-M P2(1)/c
_cod_database_code 1520374

loop_
_symmetry_equiv_pos_as_xyz
'x, y, z'
'-x, y+1/2, -z+1/2'
'-x, -y, -z'
'x, -y-1/2, z-1/2'

loop_
_atom_site_label
_atom_site_type_symbol
_atom_site_fract_x
_atom_site_fract_y
_atom_site_fract_z
_atom_site_U_iso_or_equiv
_atom_site_adp_type
_atom_site_occupancy
_atom_site_symmetry_multiplicity
_atom_site_calc_flag
_atom_site_refinement_flags
_atom_site_disorder_assembly
_atom_site_disorder_group
B1 B 0.20809(15) 0.13669(11) 0.89975(14) 0.0133(3) Uani 1 1 d . . .
B2 B -0.05322(15) 0.11620(11) 0.90580(14) 0.0138(3) Uani 1 1 d . . .
B3 B 0.04152(15) 0.23241(11) 0.77239(14) 0.0141(3) Uani 1 1 d . . .
B4 B 0.38291(16) 0.19689(11) 1.05882(14) 0.0157(3) Uani 1 1 d . . .
B5 B 0.46139(15) 0.08942(11) 0.90077(14) 0.0142(3) Uani 1 1 d . . .
O1 O 0.08038(9) 0.08057(7) 0.92409(9) 0.0147(2) Uani 1 1 d . . .
O2 O -0.07352(9) 0.19727(7) 0.83950(9) 0.0154(2) Uani 1 1 d . . .
O3 O 0.17702(9) 0.20356(7) 0.79682(9) 0.0148(2) Uani 1 1 d . . .
O4 O 0.24479(10) 0.18549(7) 1.01912(9) 0.0149(2) Uani 1 1 d . . .
O5 O 0.49451(9) 0.15618(7) 0.99220(9) 0.0159(2) Uani 1 1 d . . .
O6 O 0.32322(9) 0.07553(7) 0.86173(9) 0.0143(2) Uani 1 1 d . . .
O7 O -0.16942(9) 0.07126(7) 0.95169(9) 0.0164(2) Uani 1 1 d . . .
H7 H -0.1433 0.0217 0.9863 0.025 Uiso 1 1 calc R . .
O8 O 0.00921(10) 0.29592(7) 0.67985(9) 0.0171(2) Uani 1 1 d . . .
H8 H 0.0828 0.3076 0.6377 0.026 Uiso 1 1 calc R . .
O9 O 0.42021(10) 0.24607(8) 1.16365(9) 0.0216(2) Uani 1 1 d . . .
H9 H 0.3461 0.2647 1.2001 0.032 Uiso 1 1 calc R . .
O10 O 0.56336(10) 0.03493(7) 0.85060(10) 0.0200(2) Uani 1 1 d . . .
H10 H 0.6443 0.0528 0.8761 0.030 Uiso 1 1 calc R . .
C1 C 0.64027(17) 0.13120(12) 0.33197(14) 0.0258(3) Uani 1 1 d . . .
H1D H 0.6477 0.1970 0.3563 0.031 Uiso 1 1 calc R . .
H1E H 0.5375 0.1150 0.3263 0.031 Uiso 1 1 calc R . .
C2 C 0.71238(16) 0.07289(11) 0.43264(14) 0.0213(3) Uani 1 1 d . . .
C3 C 0.66887(17) -0.01768(12) 0.45150(15) 0.0265(3) Uani 1 1 d . . .
H3 H 0.5941 -0.0430 0.4002 0.032 Uiso 1 1 calc R . .
C4 C 0.7346(2) -0.07108(12) 0.54527(16) 0.0314(4) Uani 1 1 d . . .
H4 H 0.7040 -0.1327 0.5589 0.038 Uiso 1 1 calc R . .
C5 C 0.8447(2) -0.03477(13) 0.61887(15) 0.0341(4) Uani 1 1 d . . .
H5 H 0.8884 -0.0711 0.6840 0.041 Uiso 1 1 calc R . .
C6 C 0.89132(19) 0.05397(12) 0.59826(15) 0.0309(4) Uani 1 1 d . . .
H6 H 0.9696 0.0778 0.6467 0.037 Uiso 1 1 calc R . .
C7 C 0.82396(17) 0.10855(11) 0.50681(14) 0.0255(3) Uani 1 1 d . . .
H7A H 0.8541 0.1704 0.4948 0.031 Uiso 1 1 calc R . .
N1 N 0.70796(12) 0.11683(9) 0.20383(11) 0.0181(3) Uani 1 1 d . . .
H1A H 0.7985 0.1399 0.2056 0.027 Uiso 1 1 calc R . .
H1B H 0.6555 0.1464 0.1425 0.027 Uiso 1 1 calc R . .
H1C H 0.7109 0.0555 0.1859 0.027 Uiso 1 1 calc R . .

loop_
_atom_site_aniso_label
_atom_site_aniso_U_11
_atom_site_aniso_U_22
_atom_site_aniso_U_33
_atom_site_aniso_U_23
_atom_site_aniso_U_13
_atom_site_aniso_U_12
B1 0.0099(6) 0.0151(8) 0.0147(7) 0.0009(6) -0.0007(5) -0.0001(5)
B2 0.0129(6) 0.0158(8) 0.0127(6) -0.0021(6) 0.0003(5) 0.0006(5)
B3 0.0140(7) 0.0149(8) 0.0133(6) -0.0018(6) -0.0002(5) -0.0004(6)
B4 0.0145(7) 0.0164(8) 0.0163(7) 0.0017(6) -0.0003(5) 0.0001(6)
B5 0.0128(6) 0.0148(8) 0.0151(7) 0.0020(6) 0.0002(5) -0.0005(5)
O1 0.0098(4) 0.0162(5) 0.0182(5) 0.0035(4) -0.0002(3) 0.0001(3)
O2 0.0119(4) 0.0165(5) 0.0179(5) 0.0026(4) 0.0013(4) 0.0022(4)
O3 0.0115(4) 0.0174(5) 0.0153(4) 0.0039(4) -0.0002(3) -0.0005(4)
O4 0.0115(4) 0.0186(5) 0.0147(4) -0.0019(4) 0.0001(3) 0.0017(4)
O5 0.0104(4) 0.0187(5) 0.0186(5) -0.0023(4) -0.0003(3) 0.0002(4)
O6 0.0108(4) 0.0159(5) 0.0162(4) -0.0009(4) -0.0003(3) 0.0001(4)
O7 0.0108(4) 0.0180(5) 0.0204(5) 0.0047(4) 0.0000(4) 0.0007(4)
O8 0.0141(4) 0.0198(5) 0.0176(5) 0.0052(4) 0.0005(4) 0.0008(4)
O9 0.0144(5) 0.0281(6) 0.0222(5) -0.0091(4) -0.0016(4) 0.0021(4)
O10 0.0108(4) 0.0236(6) 0.0255(5) -0.0072(4) -0.0007(4) 0.0007(4)
C1 0.0266(8) 0.0315(9) 0.0194(7) -0.0003(6) 0.0040(6) 0.0096(6)
C2 0.0254(7) 0.0208(8) 0.0177(7) -0.0013(6) 0.0040(5) 0.0045(6)
C3 0.0279(8) 0.0259(9) 0.0258(8) -0.0053(6) 0.0049(6) -0.0023(6)
C4 0.0458(10) 0.0185(8) 0.0301(8) 0.0009(7) 0.0103(7) 0.0007(7)
C5 0.0531(11) 0.0280(10) 0.0210(8) 0.0037(7) 0.0016(7) 0.0131(8)
C6 0.0411(9) 0.0304(9) 0.0211(7) -0.0053(7) -0.0068(7) 0.0053(7)
C7 0.0351(8) 0.0201(8) 0.0214(7) -0.0019(6) 0.0001(6) 0.0000(6)
N1 0.0171(5) 0.0197(7) 0.0173(6) -0.0004(5) -0.0017(4) 0.0001(5)

loop_
_atom_type_symbol
_atom_type_description
_atom_type_scat_dispersion_real
_atom_type_scat_dispersion_imag
_atom_type_scat_source
C C 0.0033 0.0016 'International Tables Vol C Tables 4.2.6.8 and 6.1.1.4'
H H 0.0000 0.0000 'International Tables Vol C Tables 4.2.6.8 and 6.1.1.4'
B B 0.0013 0.0007 'International Tables Vol C Tables 4.2.6.8 and 6.1.1.4'
N N 0.0061 0.0033 'International Tables Vol C Tables 4.2.6.8 and 6.1.1.4'
O O 0.0106 0.0060 'International Tables Vol C Tables 4.2.6.8 and 6.1.1.4'

loop_
_geom_angle_atom_site_label_1
_geom_angle_atom_site_label_2
_geom_angle_atom_site_label_3
_geom_angle
_geom_angle_site_symmetry_1
_geom_angle_site_symmetry_3
O6 B1 O1 108.36(11) . .
O6 B1 O4 111.15(10) . .
O1 B1 O4 107.45(10) . .
O6 B1 O3 109.91(10) . .
O1 B1 O3 109.78(10) . .
O4 B1 O3 110.13(11) . .
O7 B2 O1 120.22(13) . .
O7 B2 O2 118.81(12) . .
O1 B2 O2 120.96(12) . .
O3 B3 O8 122.59(12) . .
O3 B3 O2 121.29(12) . .
O8 B3 O2 116.11(12) . .
O9 B4 O4 123.06(13) . .
O9 B4 O5 116.32(12) . .
O4 B4 O5 120.61(12) . .
O10 B5 O6 117.88(13) . .
O10 B5 O5 121.51(12) . .
O6 B5 O5 120.59(12) . .
B2 O1 B1 120.68(11) . .
B2 O2 B3 117.75(11) . .
B3 O3 B1 121.00(11) . .
B4 O4 B1 121.77(11) . .
B5 O5 B4 118.50(11) . .
B5 O6 B1 121.94(11) . .
B2 O7 H7 109.5 . .
B3 O8 H8 109.5 . .
B4 O9 H9 109.5 . .
B5 O10 H10 109.5 . .
C2 C1 N1 110.87(12) . .
C2 C1 H1D 109.5 . .
N1 C1 H1D 109.5 . .
C2 C1 H1E 109.5 . .
N1 C1 H1E 109.5 . .
H1D C1 H1E 108.1 . .
C3 C2 C7 119.39(14) . .
C3 C2 C1 120.14(14) . .
C7 C2 C1 120.47(14) . .
C4 C3 C2 120.04(15) . .
C4 C3 H3 120.0 . .
C2 C3 H3 120.0 . .
C5 C4 C3 120.05(16) . .
C5 C4 H4 120.0 . .
C3 C4 H4 120.0 . .
C6 C5 C4 120.29(16) . .
C6 C5 H5 119.9 . .
C4 C5 H5 119.9 . .
C5 C6 C7 120.02(16) . .
C5 C6 H6 120.0 . .
C7 C6 H6 120.0 . .
C6 C7 C2 120.16(16) . .
C6 C7 H7A 119.9 . .
C2 C7 H7A 119.9 . .
C1 N1 H1A 109.5 . .
C1 N1 H1B 109.5 . .
H1A N1 H1B 109.5 . .
C1 N1 H1C 109.5 . .
H1A N1 H1C 109.5 . .
H1B N1 H1C 109.5 . .

loop_
_geom_bond_atom_site_label_1
_geom_bond_atom_site_label_2
_geom_bond_distance
_geom_bond_site_symmetry_2
B1 O6 1.4550(17) .
B1 O1 1.4706(17) .
B1 O4 1.4727(17) .
B1 O3 1.4761(17) .
B2 O7 1.3606(17) .
B2 O1 1.3632(17) .
B2 O2 1.3781(18) .
B3 O3 1.3556(17) .
B3 O8 1.3680(18) .
B3 O2 1.3897(17) .
B4 O9 1.3508(18) .
B4 O4 1.3615(17) .
B4 O5 1.3944(18) .
B5 O10 1.3506(18) .
B5 O6 1.3649(17) .
B5 O5 1.3938(18) .
O7 H7 0.8400 .
O8 H8 0.8400 .
O9 H9 0.8400 .
O10 H10 0.8400 .
C1 C2 1.504(2) .
C1 N1 1.5053(18) .
C1 H1D 0.9900 .
C1 H1E 0.9900 .
C2 C3 1.391(2) .
C2 C7 1.392(2) .
C3 C4 1.388(2) .
C3 H3 0.9500 .
C4 C5 1.382(3) .
C4 H4 0.9500 .
C5 C6 1.378(3) .
C5 H5 0.9500 .
C6 C7 1.387(2) .
C6 H6 0.9500 .
C7 H7A 0.9500 .
N1 H1A 0.9100 .
N1 H1B 0.9100 .
N1 H1C 0.9100 .

loop_
_geom_hbond_atom_site_label_D
_geom_hbond_atom_site_label_H
_geom_hbond_atom_site_label_A
_geom_hbond_distance_DH
_geom_hbond_distance_HA
_geom_hbond_distance_DA
_geom_hbond_angle_DHA
_geom_hbond_site_symmetry_A
O7 H7 O1 0.84 1.85 2.6855(14) 174.5 3_557
O8 H8 O4 0.84 1.97 2.8030(13) 169.1 4_565
O9 H9 O3 0.84 1.94 2.7812(13) 173.8 4_566
O10 H10 O7 0.84 1.92 2.7513(13) 168.9 1_655
N1 H1A O8 0.91 2.20 3.1019(15) 171.0 4_665
N1 H1B O5 0.91 2.17 3.0162(15) 154.9 1_554
N1 H1B O9 0.91 2.64 3.3024(16) 129.8 1_554
N1 H1C O6 0.91 1.99 2.8892(16) 168.8 3_656
